data_4349258
loop_
_publ_author_name
'Chakrabarti, Neena'
'Ruccolo, Serge'
'Parkin, Gerard'

_publ_section_title
;
 Cadmium Compounds with an [N<sub>3</sub>C] Atrane Motif: Evidence for the
 Generation of a Cadmium Hydride Species.
;
_journal_issue 23
_journal_name_full 'Inorganic chemistry'
_journal_page_first 12105
_journal_page_last 12109
_journal_paper_doi 10.1021/acs.inorgchem.6b02196
_journal_volume 55
_journal_year 2016
_chemical_formula_sum 'C16 H12 Cd I N3 S3'
_chemical_formula_weight 581.77
_space_group_crystal_system monoclinic
_space_group_IT_number 14
_space_group_name_Hall '-P 2yn'
_space_group_name_H-M_alt 'P 1 21/n 1'
_atom_sites_solution_hydrogens geom
_audit_creation_method SHELXL-2014/7
_cell_angle_alpha 90
_cell_angle_beta 92.782(5)
_cell_angle_gamma 90
_cell_formula_units_Z 4
_cell_length_a 9.217(3)
_cell_length_b 14.243(5)
_cell_length_c 14.330(5)
_cell_measurement_reflns_used 9914
_cell_measurement_temperature 150(2)
_cell_measurement_theta_max 31.22
_cell_measurement_theta_min 2.21
_cell_volume 1879.0(11)
_computing_cell_refinement 'Bruker SAINT'
_computing_data_collection 'Bruker APEX2'
_computing_data_reduction 'Bruker SAINT'
_computing_molecular_graphics 'Bruker SHELXTL'
_computing_publication_material 'Bruker SHELXTL'
_computing_structure_refinement 'SHELXL-2014/7 (Sheldrick, 2014)'
_computing_structure_solution 'SHELXS-97 (Sheldrick, 2008)'
_diffrn_ambient_temperature 150(2)
_diffrn_measured_fraction_theta_full 0.996
_diffrn_measured_fraction_theta_max 0.973
_diffrn_measurement_device_type 'Bruker APEX-II CCD'
_diffrn_measurement_method '\f and \w scans'
_diffrn_radiation_type MoK\a
_diffrn_radiation_wavelength 0.71073
_diffrn_reflns_av_unetI/netI 0.0505
_diffrn_reflns_Laue_measured_fraction_full 0.996
_diffrn_reflns_Laue_measured_fraction_max 0.973
_diffrn_reflns_limit_h_max 13
_diffrn_reflns_limit_h_min -13
_diffrn_reflns_limit_k_max 20
_diffrn_reflns_limit_k_min -20
_diffrn_reflns_limit_l_max 20
_diffrn_reflns_limit_l_min -1
_diffrn_reflns_number 6068
_diffrn_reflns_point_group_measured_fraction_full 0.996
_diffrn_reflns_point_group_measured_fraction_max 0.973
_diffrn_reflns_theta_full 25.242
_diffrn_reflns_theta_max 31.408
_diffrn_reflns_theta_min 2.017
_exptl_absorpt_coefficient_mu 3.141
_exptl_absorpt_correction_T_max 0.6501
_exptl_absorpt_correction_T_min 0.5449
_exptl_absorpt_correction_type empirical
_exptl_absorpt_process_details sadabs
_exptl_crystal_colour colorless
_exptl_crystal_density_diffrn 2.056
_exptl_crystal_description block
_exptl_crystal_F_000 1112
_exptl_crystal_size_max 0.220
_exptl_crystal_size_mid 0.160
_exptl_crystal_size_min 0.150
_refine_diff_density_max 2.952
_refine_diff_density_min -1.817
_refine_diff_density_rms 0.247
_refine_ls_extinction_method none
_refine_ls_goodness_of_fit_ref 1.023
_refine_ls_hydrogen_treatment constr
_refine_ls_matrix_type full
_refine_ls_number_parameters 303
_refine_ls_number_reflns 6068
_refine_ls_number_restraints 87
_refine_ls_restrained_S_all 1.016
_refine_ls_R_factor_all 0.1070
_refine_ls_R_factor_gt 0.0757
_refine_ls_shift/su_max 0.000
_refine_ls_shift/su_mean 0.000
_refine_ls_structure_factor_coef Fsqd
_refine_ls_weighting_details 'w=1/[\s^2^(Fo^2^)+(0.0842P)^2^+37.9370P] where P=(Fo^2^+2Fc^2^)/3'
_refine_ls_weighting_scheme calc
_refine_ls_wR_factor_gt 0.2182
_refine_ls_wR_factor_ref 0.2389
_reflns_Friedel_coverage 0.000
_reflns_number_gt 4315
_reflns_number_total 6068
_reflns_threshold_expression 'I > 2\s(I)'
_cod_data_source_file cdis10_sr.cif
_cod_data_source_block cdis10_sr
_cod_original_sg_symbol_H-M 'P 21/n'
_cod_database_code 4349258
_shelx_shelxl_version_number 2014/7
_shelx_space_group_comment
; 
The symmetry employed for this shelxl refinement is uniquely defined 
by the following loop, which should always be used as a source of 
symmetry information in preference to the above space-group names. 
They are only intended as comments. 
;
_shelx_estimated_absorpt_t_min 0.545
_shelx_estimated_absorpt_t_max 0.650

loop_
_space_group_symop_operation_xyz
'x, y, z'
'-x+1/2, y+1/2, -z+1/2'
'-x, -y, -z'
'x-1/2, -y-1/2, z-1/2'

loop_
_atom_site_label
_atom_site_type_symbol
_atom_site_fract_x
_atom_site_fract_y
_atom_site_fract_z
_atom_site_U_iso_or_equiv
_atom_site_adp_type
_atom_site_occupancy
_atom_site_site_symmetry_order
_atom_site_calc_flag
_atom_site_refinement_flags_posn
_atom_site_refinement_flags_adp
_atom_site_refinement_flags_occupancy
_atom_site_disorder_assembly
_atom_site_disorder_group
Cd Cd 0.28871(7) 0.61634(6) 0.21659(5) 0.02809(19) Uani 0.921(3) 1 d D . P A 1
I I 0.24817(10) 0.59378(7) 0.02480(5) 0.0483(3) Uani 0.921(3) 1 d D . P A 1
S1 S 0.2440(4) 0.5318(3) 0.4366(2) 0.0511(8) Uani 0.921(3) 1 d D . P A 1
S2 S 0.5036(4) 0.6426(4) 0.4137(2) 0.0615(11) Uani 0.921(3) 1 d D . P A 1
S3 S 0.2212(5) 0.7360(3) 0.4173(2) 0.0567(9) Uani 0.921(3) 1 d D . P A 1
C1 C 0.3116(13) 0.6328(8) 0.3808(7) 0.037(2) Uani 0.921(3) 1 d D . P A 1
N1 N 0.1470(9) 0.4883(7) 0.2615(7) 0.0359(14) Uani 0.921(3) 1 d D . P A 1
C11 C 0.1370(13) 0.4730(9) 0.3516(9) 0.040(2) Uani 0.921(3) 1 d D . P A 1
C12 C 0.0367(16) 0.4074(10) 0.3836(10) 0.050(3) Uani 0.921(3) 1 d D . P A 1
H12A H 0.0272 0.3984 0.4488 0.060 Uiso 0.921(3) 1 calc R U P A 1
C13 C -0.0481(16) 0.3558(10) 0.3199(12) 0.055(4) Uani 0.921(3) 1 d D . P A 1
H13A H -0.1125 0.3093 0.3412 0.066 Uiso 0.921(3) 1 calc R U P A 1
C14 C -0.0393(18) 0.3722(10) 0.2244(12) 0.058(4) Uani 0.921(3) 1 d D . P A 1
H14A H -0.0992 0.3401 0.1789 0.070 Uiso 0.921(3) 1 calc R U P A 1
C15 C 0.0609(14) 0.4373(9) 0.2004(11) 0.047(3) Uani 0.921(3) 1 d D . P A 1
H15A H 0.0716 0.4479 0.1357 0.057 Uiso 0.921(3) 1 calc R U P A 1
N2 N 0.5380(8) 0.6231(8) 0.2293(8) 0.0359(14) Uani 0.921(3) 1 d D . P A 1
C21 C 0.6020(14) 0.6324(10) 0.3117(10) 0.046(3) Uani 0.921(3) 1 d D . P A 1
C22 C 0.7538(14) 0.6362(10) 0.3266(10) 0.047(3) Uani 0.921(3) 1 d D . P A 1
H22A H 0.7963 0.6434 0.3879 0.057 Uiso 0.921(3) 1 calc R U P A 1
C23 C 0.8386(16) 0.6292(11) 0.2522(12) 0.060(4) Uani 0.921(3) 1 d D . P A 1
H23A H 0.9413 0.6323 0.2613 0.072 Uiso 0.921(3) 1 calc R U P A 1
C24 C 0.7747(14) 0.6172(9) 0.1607(11) 0.047(3) Uani 0.921(3) 1 d D . P A 1
H24A H 0.8321 0.6111 0.1077 0.057 Uiso 0.921(3) 1 calc R U P A 1
C25 C 0.6247(13) 0.6148(9) 0.1529(9) 0.043(3) Uani 0.921(3) 1 d D . P A 1
H25A H 0.5787 0.6072 0.0926 0.052 Uiso 0.921(3) 1 calc R U P A 1
N3 N 0.1602(12) 0.7549(7) 0.2319(8) 0.038(2) Uani 0.921(3) 1 d D . P A 1
C31 C 0.1298(13) 0.7827(9) 0.3157(9) 0.042(3) Uani 0.921(3) 1 d D . P A 1
C32 C 0.0246(14) 0.8538(10) 0.3331(11) 0.050(3) Uani 0.921(3) 1 d D . P A 1
H32A H 0.0073 0.8744 0.3946 0.060 Uiso 0.921(3) 1 calc R U P A 1
C33 C -0.0493(16) 0.8903(10) 0.2569(12) 0.053(4) Uani 0.921(3) 1 d D . P A 1
H33A H -0.1246 0.9346 0.2655 0.064 Uiso 0.921(3) 1 calc R U P A 1
C34 C -0.0181(16) 0.8651(10) 0.1700(10) 0.050(3) Uani 0.921(3) 1 d D . P A 1
H34A H -0.0665 0.8939 0.1173 0.060 Uiso 0.921(3) 1 calc R U P A 1
C35 C 0.0865(15) 0.7960(10) 0.1581(9) 0.044(3) Uani 0.921(3) 1 d D . P A 1
H35A H 0.1071 0.7770 0.0966 0.053 Uiso 0.921(3) 1 calc R U P A 1
CdA Cd 0.3011(9) 0.6295(8) 0.2859(5) 0.037(3) Uani 0.079(3) 1 d D . P A 2
IA I 0.3345(14) 0.6600(14) 0.4763(6) 0.079(5) Uani 0.079(3) 1 d D . P A 2
S1A S 0.173(4) 0.501(2) 0.099(2) 0.058(10) Uiso 0.079(3) 1 d D . P A 2
S2A S 0.441(3) 0.603(3) 0.0715(19) 0.063(11) Uiso 0.079(3) 1 d D . P A 2
S3A S 0.172(3) 0.706(2) 0.0701(16) 0.042(7) Uiso 0.079(3) 1 d D . P A 2
C2A C 0.264(3) 0.608(2) 0.1226(14) 0.04(3) Uiso 0.079(3) 1 d D . P A 2
N1A N 0.149(8) 0.498(4) 0.285(2) 0.043(13) Uiso 0.079(3) 1 d D . P A 2
C11A C 0.100(9) 0.466(5) 0.203(3) 0.043(13) Uiso 0.079(3) 1 d D . P A 2
C12A C 0.002(10) 0.390(6) 0.197(4) 0.043(13) Uiso 0.079(3) 1 d D . P A 2
H12B H -0.0326 0.3668 0.1376 0.051 Uiso 0.079(3) 1 calc R U P A 2
C13A C -0.044(12) 0.348(6) 0.278(4) 0.043(13) Uiso 0.079(3) 1 d D . P A 2
H13B H -0.1104 0.2975 0.2740 0.051 Uiso 0.079(3) 1 calc R U P A 2
C14A C 0.008(13) 0.381(7) 0.365(4) 0.043(13) Uiso 0.079(3) 1 d D . P A 2
H14B H -0.0209 0.3542 0.4215 0.051 Uiso 0.079(3) 1 calc R U P A 2
C15A C 0.102(11) 0.455(6) 0.364(3) 0.043(13) Uiso 0.079(3) 1 d D . P A 2
H15B H 0.1386 0.4789 0.4221 0.051 Uiso 0.079(3) 1 calc R U P A 2
N2A N 0.542(2) 0.628(6) 0.250(2) 0.043(13) Uiso 0.079(3) 1 d D . P A 2
C21A C 0.574(3) 0.618(8) 0.163(3) 0.043(13) Uiso 0.079(3) 1 d D . P A 2
C22A C 0.717(4) 0.617(9) 0.134(4) 0.043(13) Uiso 0.079(3) 1 d D . P A 2
H22B H 0.7356 0.6091 0.0694 0.051 Uiso 0.079(3) 1 calc R U P A 2
C23A C 0.829(4) 0.628(9) 0.198(4) 0.043(13) Uiso 0.079(3) 1 d D . P A 2
H23B H 0.9258 0.6291 0.1783 0.051 Uiso 0.079(3) 1 calc R U P A 2
C24A C 0.800(4) 0.637(10) 0.294(5) 0.043(13) Uiso 0.079(3) 1 d D . P A 2
H24B H 0.8764 0.6429 0.3405 0.051 Uiso 0.079(3) 1 calc R U P A 2
C25A C 0.656(4) 0.637(9) 0.316(3) 0.043(13) Uiso 0.079(3) 1 d D . P A 2
H25B H 0.6339 0.6437 0.3797 0.051 Uiso 0.079(3) 1 calc R U P A 2
N3A N 0.164(7) 0.763(3) 0.250(2) 0.032(16) Uiso 0.079(3) 1 d D . P A 2
C31A C 0.114(8) 0.775(4) 0.164(2) 0.032(16) Uiso 0.079(3) 1 d D . P A 2
C32A C -0.002(9) 0.839(5) 0.141(4) 0.032(16) Uiso 0.079(3) 1 d D . P A 2
H32B H -0.0365 0.8484 0.0781 0.039 Uiso 0.079(3) 1 calc R U P A 2
C33A C -0.061(8) 0.886(6) 0.212(4) 0.032(16) Uiso 0.079(3) 1 d D . P A 2
H33B H -0.1413 0.9273 0.1991 0.039 Uiso 0.079(3) 1 calc R U P A 2
C34A C -0.010(10) 0.877(6) 0.301(4) 0.032(16) Uiso 0.079(3) 1 d D . P A 2
H34B H -0.0472 0.9131 0.3493 0.039 Uiso 0.079(3) 1 calc R U P A 2
C35A C 0.101(10) 0.811(5) 0.320(3) 0.032(16) Uiso 0.079(3) 1 d D . P A 2
H35B H 0.1338 0.8007 0.3825 0.039 Uiso 0.079(3) 1 calc R U P A 2

loop_
_atom_site_aniso_label
_atom_site_aniso_U_11
_atom_site_aniso_U_22
_atom_site_aniso_U_33
_atom_site_aniso_U_23
_atom_site_aniso_U_13
_atom_site_aniso_U_12
Cd 0.0243(3) 0.0378(4) 0.0223(3) -0.0008(3) 0.0024(2) 0.0009(3)
I 0.0509(5) 0.0715(6) 0.0226(3) -0.0063(3) 0.0031(3) 0.0001(4)
S1 0.064(2) 0.064(2) 0.0251(13) 0.0113(13) 0.0021(13) -0.0068(17)
S2 0.0436(17) 0.105(3) 0.0349(15) -0.0007(17) -0.0105(13) -0.0165(19)
S3 0.079(2) 0.065(2) 0.0260(13) -0.0149(13) 0.0036(14) 0.0103(19)
C1 0.043(6) 0.041(6) 0.028(5) 0.012(4) -0.002(4) -0.002(5)
N1 0.017(2) 0.045(4) 0.046(4) -0.001(3) 0.006(2) 0.002(3)
C11 0.032(6) 0.044(6) 0.043(6) 0.010(5) 0.011(4) 0.009(5)
C12 0.047(8) 0.051(8) 0.054(8) 0.003(6) 0.023(6) -0.004(6)
C13 0.043(7) 0.034(6) 0.087(11) 0.011(7) 0.007(7) -0.006(5)
C14 0.056(9) 0.044(7) 0.074(10) 0.004(7) 0.001(7) -0.016(6)
C15 0.037(6) 0.037(6) 0.068(8) -0.001(6) -0.003(6) -0.005(5)
N2 0.017(2) 0.045(4) 0.046(4) -0.001(3) 0.006(2) 0.002(3)
C21 0.037(6) 0.041(6) 0.059(8) 0.009(5) -0.014(5) -0.002(5)
C22 0.042(6) 0.044(7) 0.056(8) 0.000(6) -0.005(6) -0.006(5)
C23 0.042(7) 0.055(8) 0.082(11) -0.006(8) -0.016(7) -0.004(6)
C24 0.040(6) 0.036(6) 0.067(8) -0.012(6) 0.014(6) 0.002(5)
C25 0.035(5) 0.040(6) 0.055(7) -0.012(5) 0.018(5) 0.004(5)
N3 0.039(5) 0.031(5) 0.045(5) 0.000(4) 0.002(4) 0.002(4)
C31 0.031(5) 0.040(7) 0.054(7) -0.007(5) 0.007(5) -0.005(5)
C32 0.037(6) 0.049(7) 0.066(9) -0.017(7) 0.016(6) -0.008(5)
C33 0.045(7) 0.039(7) 0.077(11) 0.002(7) 0.024(7) 0.006(6)
C34 0.053(8) 0.048(8) 0.050(7) 0.007(6) 0.005(6) 0.005(6)
C35 0.043(7) 0.045(7) 0.046(7) 0.007(5) 0.007(5) 0.011(5)
CdA 0.022(4) 0.072(7) 0.016(4) 0.001(4) -0.002(3) -0.008(4)
IA 0.055(7) 0.155(15) 0.028(5) -0.011(7) -0.005(4) -0.008(8)

loop_
_atom_type_symbol
_atom_type_description
_atom_type_scat_dispersion_real
_atom_type_scat_dispersion_imag
_atom_type_scat_source
C C 0.0033 0.0016 'International Tables Vol C Tables 4.2.6.8 and 6.1.1.4'
H H 0.0000 0.0000 'International Tables Vol C Tables 4.2.6.8 and 6.1.1.4'
N N 0.0061 0.0033 'International Tables Vol C Tables 4.2.6.8 and 6.1.1.4'
S S 0.1246 0.1234 'International Tables Vol C Tables 4.2.6.8 and 6.1.1.4'
Cd Cd -0.8075 1.2024 'International Tables Vol C Tables 4.2.6.8 and 6.1.1.4'
I I -0.4742 1.8119 'International Tables Vol C Tables 4.2.6.8 and 6.1.1.4'

loop_
_geom_angle_atom_site_label_1
_geom_angle_atom_site_label_2
_geom_angle_atom_site_label_3
_geom_angle
N2 Cd N3 118.1(4)
N2 Cd N1 125.3(3)
N3 Cd N1 109.9(3)
N2 Cd C1 82.9(4)
N3 Cd C1 81.0(4)
N1 Cd C1 80.1(4)
N2 Cd I 99.8(3)
N3 Cd I 98.5(3)
N1 Cd I 97.5(3)
C1 Cd I 177.2(3)
C11 S1 C1 105.8(6)
C21 S2 C1 108.2(6)
C31 S3 C1 106.2(5)
S1 C1 S3 111.0(6)
S1 C1 S2 107.7(6)
S3 C1 S2 108.9(6)
S1 C1 Cd 110.7(6)
S3 C1 Cd 110.7(5)
S2 C1 Cd 107.8(5)
C11 N1 C15 118.4(11)
C11 N1 Cd 117.6(9)
C15 N1 Cd 123.5(9)
N1 C11 C12 120.5(12)
N1 C11 S1 122.8(10)
C12 C11 S1 116.7(10)
C13 C12 C11 119.8(13)
C14 C13 C12 120.1(12)
C15 C14 C13 115.6(14)
N1 C15 C14 125.6(14)
C21 N2 C25 118.0(10)
C21 N2 Cd 119.0(8)
C25 N2 Cd 123.0(8)
N2 C21 C22 123.1(13)
N2 C21 S2 122.1(9)
C22 C21 S2 114.8(10)
C23 C22 C21 119.1(13)
C24 C23 C22 120.3(13)
C23 C24 C25 116.5(13)
C24 C25 N2 123.0(13)
C31 N3 C35 117.6(10)
C31 N3 Cd 118.5(9)
C35 N3 Cd 122.1(9)
N3 C31 C32 123.4(13)
N3 C31 S3 121.7(10)
C32 C31 S3 114.9(11)
C33 C32 C31 116.6(13)
C34 C33 C32 121.4(13)
C33 C34 C35 118.9(13)
N3 C35 C34 122.1(12)
N2A CdA N3A 118.7(16)
N2A CdA N1A 125.0(17)
N3A CdA N1A 109.5(15)
N2A CdA C2A 82.5(9)
N3A CdA C2A 80.6(9)
N1A CdA C2A 80.6(9)
N2A CdA IA 99.3(8)
N3A CdA IA 97.0(9)
N1A CdA IA 99.6(8)
C2A CdA IA 177.6(8)
C11A S1A C2A 106.8(16)
C21A S2A C2A 107.4(15)
C31A S3A C2A 105.6(15)
S1A C2A S3A 112.4(18)
S1A C2A S2A 108.4(18)
S3A C2A S2A 106.3(17)
S1A C2A CdA 110.1(13)
S3A C2A CdA 111.0(12)
S2A C2A CdA 108.4(12)
C11A N1A C15A 118(2)
C11A N1A CdA 117.3(17)
C15A N1A CdA 124(2)
N1A C11A C12A 121(2)
N1A C11A S1A 122(2)
C12A C11A S1A 116(2)
C13A C12A C11A 119(3)
C14A C13A C12A 120(3)
C15A C14A C13A 116(3)
N1A C15A C14A 125(3)
C21A N2A C25A 117(2)
C21A N2A CdA 119.0(17)
C25A N2A CdA 124(2)
N2A C21A C22A 123(2)
N2A C21A S2A 123(2)
C22A C21A S2A 114(2)
C23A C22A C21A 119(3)
C24A C23A C22A 120(3)
C23A C24A C25A 117(3)
C24A C25A N2A 123(3)
C31A N3A C35A 118(2)
C31A N3A CdA 119.1(17)
C35A N3A CdA 120(2)
N3A C31A C32A 122(2)
N3A C31A S3A 122(2)
C32A C31A S3A 115(2)
C33A C32A C31A 117(3)
C34A C33A C32A 121(3)
C33A C34A C35A 119(3)
N3A C35A C34A 122(3)

loop_
_geom_bond_atom_site_label_1
_geom_bond_atom_site_label_2
_geom_bond_distance
Cd N2 2.298(8)
Cd N3 2.318(9)
Cd N1 2.351(9)
Cd C1 2.363(11)
Cd I 2.7742(13)
S1 C11 1.743(14)
S1 C1 1.774(11)
S2 C21 1.763(16)
S2 C1 1.815(12)
S3 C31 1.775(14)
S3 C1 1.781(13)
N1 C11 1.318(15)
N1 C15 1.362(16)
C11 C12 1.408(17)
C12 C13 1.38(2)
C13 C14 1.39(2)
C14 C15 1.365(19)
N2 C21 1.301(16)
N2 C25 1.392(14)
C21 C22 1.406(17)
C22 C23 1.36(2)
C23 C24 1.42(2)
C24 C25 1.382(17)
N3 C31 1.308(16)
N3 C35 1.360(16)
C31 C32 1.432(18)
C32 C33 1.36(2)
C33 C34 1.34(2)
C34 C35 1.395(18)
CdA N2A 2.301(17)
CdA N3A 2.322(18)
CdA N1A 2.345(18)
CdA C2A 2.366(19)
CdA IA 2.767(10)
S1A C11A 1.74(2)
S1A C2A 1.77(2)
S2A C21A 1.76(2)
S2A C2A 1.82(2)
S3A C31A 1.78(2)
S3A C2A 1.78(2)
N1A C11A 1.32(2)
N1A C15A 1.36(2)
C11A C12A 1.41(2)
C12A C13A 1.38(3)
C13A C14A 1.40(3)
C14A C15A 1.37(3)
N2A C21A 1.30(2)
N2A C25A 1.39(2)
C21A C22A 1.40(3)
C22A C23A 1.35(3)
C23A C24A 1.42(3)
C24A C25A 1.38(3)
N3A C31A 1.30(2)
N3A C35A 1.36(2)
C31A C32A 1.43(3)
C32A C33A 1.36(3)
C33A C34A 1.34(3)
C34A C35A 1.40(3)
